data_4513773
loop_
_publ_author_name
'Ghorai, Debasish'
'Dutta, Champak'
'Choudhury, Joyanta'

_publ_section_title
;
 Switching of &#x201C;Rollover Pathway&#x201D; in Rhodium(III)-Catalyzed
 C--H Activation of Chelating Molecules
;
_journal_name_full 'ACS Catalysis'
_journal_page_first 709
_journal_paper_doi 10.1021/acscatal.5b02540
_journal_year 2015
_chemical_formula_sum 'C29 H23 F6 N4 P'
_chemical_formula_weight 572.48
_chemical_name_systematic
;
 ?
;
_space_group_crystal_system monoclinic
_space_group_IT_number 14
_space_group_name_Hall '-P 2ybc'
_space_group_name_H-M_alt 'P 1 21/c 1'
_symmetry_space_group_name_Hall '-P 2ybc'
_symmetry_space_group_name_H-M 'P 1 21/c 1'
_atom_sites_solution_hydrogens geom
_audit_creation_method SHELXL-2014
_cell_angle_alpha 90
_cell_angle_beta 93.810(2)
_cell_angle_gamma 90
_cell_formula_units_Z 4
_cell_length_a 12.1221(4)
_cell_length_b 9.8286(3)
_cell_length_c 21.8422(7)
_cell_measurement_reflns_used 4274
_cell_measurement_temperature 150(2)
_cell_measurement_theta_max 24.405
_cell_measurement_theta_min 1.684
_cell_volume 2596.60(14)
_computing_cell_refinement 'Bruker SAINT'
_computing_data_collection 'Bruker APEX2'
_computing_data_reduction 'Bruker SAINT'
_computing_structure_refinement 'SHELXL-2014 (Sheldrick, 2014)'
_computing_structure_solution SIR-92
_diffrn_ambient_temperature 150(2)
_diffrn_measured_fraction_theta_full 0.908
_diffrn_measured_fraction_theta_max 1.000
_diffrn_measurement_device_type 'Bruker APEX-II CCD'
_diffrn_measurement_method '\f and \w scans'
_diffrn_radiation_type MoK\a
_diffrn_radiation_wavelength 0.71073
_diffrn_reflns_av_R_equivalents 0.1154
_diffrn_reflns_av_unetI/netI 0.0731
_diffrn_reflns_laue_measured_fraction_full 0.908
_diffrn_reflns_laue_measured_fraction_max 1.000
_diffrn_reflns_limit_h_max 14
_diffrn_reflns_limit_h_min -12
_diffrn_reflns_limit_k_max 11
_diffrn_reflns_limit_k_min -11
_diffrn_reflns_limit_l_max 25
_diffrn_reflns_limit_l_min -25
_diffrn_reflns_number 30279
_diffrn_reflns_point_group_measured_fraction_full 0.908
_diffrn_reflns_point_group_measured_fraction_max 1.000
_diffrn_reflns_theta_full 25.242
_diffrn_reflns_theta_max 24.405
_diffrn_reflns_theta_min 1.684
_diffrn_source 'sealed tube'
_exptl_absorpt_coefficient_mu 0.176
_exptl_absorpt_correction_T_max 0.966
_exptl_absorpt_correction_T_min 0.943
_exptl_absorpt_correction_type multi-scan
_exptl_absorpt_process_details SADABS
_exptl_crystal_colour Colourless
_exptl_crystal_density_diffrn 1.464
_exptl_crystal_description Prism
_exptl_crystal_F_000 1176
_exptl_crystal_size_max 0.160
_exptl_crystal_size_mid 0.130
_exptl_crystal_size_min 0.080
_refine_diff_density_max 0.321
_refine_diff_density_min -0.282
_refine_diff_density_rms 0.063
_refine_ls_extinction_coef 0.0069(10)
_refine_ls_extinction_expression Fc^*^=kFc[1+0.001xFc^2^\l^3^/sin(2\q)]^-1/4^
_refine_ls_extinction_method SHELXL
_refine_ls_goodness_of_fit_ref 1.038
_refine_ls_hydrogen_treatment constr
_refine_ls_matrix_type full
_refine_ls_number_parameters 363
_refine_ls_number_reflns 4274
_refine_ls_number_restraints 0
_refine_ls_restrained_S_all 1.038
_refine_ls_R_factor_all 0.1129
_refine_ls_R_factor_gt 0.0607
_refine_ls_shift/su_max 0.000
_refine_ls_shift/su_mean 0.000
_refine_ls_structure_factor_coef Fsqd
_refine_ls_weighting_details 'w=1/[\s^2^(Fo^2^)+(0.0857P)^2^] where P=(Fo^2^+2Fc^2^)/3'
_refine_ls_weighting_scheme calc
_refine_ls_wR_factor_gt 0.1441
_refine_ls_wR_factor_ref 0.1735
_reflns_Friedel_coverage 0.000
_reflns_number_gt 2520
_reflns_number_total 4274
_reflns_threshold_expression 'I > 2\s(I)'
_cod_data_source_file cs5b02540_si_002.cif
_cod_data_source_block 3o
_cod_database_code 4513773
_shelx_space_group_comment
;
The symmetry employed for this shelxl refinement is uniquely defined
by the following loop, which should always be used as a source of
symmetry information in preference to the above space-group names.
They are only intended as comments.
;
_shelx_estimated_absorpt_t_min 0.972
_shelx_estimated_absorpt_t_max 0.986
_shelxl_version_number 2014-3

loop_
_space_group_symop_operation_xyz
'x, y, z'
'-x, y+1/2, -z+1/2'
'-x, -y, -z'
'x, -y-1/2, z-1/2'

loop_
_atom_site_label
_atom_site_type_symbol
_atom_site_fract_x
_atom_site_fract_y
_atom_site_fract_z
_atom_site_U_iso_or_equiv
_atom_site_adp_type
_atom_site_occupancy
_atom_site_site_symmetry_order
_atom_site_calc_flag
_atom_site_refinement_flags_posn
_atom_site_refinement_flags_adp
C1 C 0.7427(3) -0.0551(3) 0.56814(17) 0.0332(9) Uani 1 1 d . .
C2 C 0.5753(4) -0.2104(4) 0.56169(19) 0.0512(12) Uani 1 1 d . .
H2A H 0.5199 -0.2323 0.5298 0.077 Uiso 1 1 calc R U
H2B H 0.6143 -0.2916 0.5746 0.077 Uiso 1 1 calc R U
H2C H 0.5407 -0.1718 0.5959 0.077 Uiso 1 1 calc R U
C3 C 0.6472(4) -0.0668(4) 0.47856(18) 0.0448(11) Uani 1 1 d . .
H3 H 0.5926 -0.0903 0.4485 0.054 Uiso 1 1 calc R U
C4 C 0.7323(3) 0.0163(4) 0.47077(17) 0.0431(10) Uani 1 1 d . .
H4 H 0.7477 0.0614 0.4349 0.052 Uiso 1 1 calc R U
C5 C 0.8920(3) 0.0925(4) 0.54061(17) 0.0332(9) Uani 1 1 d . .
C6 C 0.9396(3) 0.0786(3) 0.60116(16) 0.0310(9) Uani 1 1 d . .
C7 C 0.8855(3) -0.0017(3) 0.64579(16) 0.0342(9) Uani 1 1 d . .
C8 C 0.7870(3) -0.0668(4) 0.63056(16) 0.0337(9) Uani 1 1 d . .
C9 C 1.0365(3) 0.1508(4) 0.61369(17) 0.0356(9) Uani 1 1 d . .
H9 H 1.0719 0.1470 0.6528 0.043 Uiso 1 1 calc R U
C10 C 1.0816(3) 0.2294(4) 0.56836(16) 0.0350(9) Uani 1 1 d . .
C11 C 1.0256(3) 0.2333(4) 0.50900(17) 0.0348(9) Uani 1 1 d . .
C12 C 1.0696(4) 0.3111(4) 0.46245(18) 0.0455(11) Uani 1 1 d . .
H12 H 1.0335 0.3135 0.4235 0.055 Uiso 1 1 calc R U
C13 C 1.1641(4) 0.3826(4) 0.4739(2) 0.0503(11) Uani 1 1 d . .
H13 H 1.1923 0.4337 0.4427 0.060 Uiso 1 1 calc R U
C14 C 1.2207(4) 0.3807(4) 0.53269(19) 0.0487(11) Uani 1 1 d . .
H14 H 1.2853 0.4308 0.5400 0.058 Uiso 1 1 calc R U
C15 C 1.1805(3) 0.3054(4) 0.57863(19) 0.0439(10) Uani 1 1 d . .
H15 H 1.2183 0.3038 0.6171 0.053 Uiso 1 1 calc R U
C16 C 0.7262(3) -0.1421(4) 0.67669(16) 0.0332(9) Uani 1 1 d . .
C17 C 0.7654(3) -0.2647(4) 0.70038(17) 0.0387(10) Uani 1 1 d . .
H17 H 0.8302 -0.3014 0.6869 0.046 Uiso 1 1 calc R U
C18 C 0.7092(3) -0.3331(4) 0.74393(18) 0.0444(11) Uani 1 1 d . .
H18 H 0.7355 -0.4164 0.7588 0.053 Uiso 1 1 calc R U
C19 C 0.6149(4) -0.2789(4) 0.76535(19) 0.0472(11) Uani 1 1 d . .
H19 H 0.5780 -0.3247 0.7952 0.057 Uiso 1 1 calc R U
C20 C 0.5747(3) -0.1559(4) 0.74255(18) 0.0462(11) Uani 1 1 d . .
H20 H 0.5107 -0.1189 0.7569 0.055 Uiso 1 1 calc R U
C21 C 0.6301(3) -0.0885(4) 0.69840(17) 0.0413(10) Uani 1 1 d . .
H21 H 0.6028 -0.0061 0.6830 0.050 Uiso 1 1 calc R U
C22 C 0.9367(3) -0.0119(4) 0.70945(16) 0.0322(9) Uani 1 1 d . .
C23 C 1.0348(3) -0.0828(4) 0.72091(18) 0.0386(10) Uani 1 1 d . .
H23 H 1.0702 -0.1213 0.6886 0.046 Uiso 1 1 calc R U
C24 C 1.0800(3) -0.0962(4) 0.78054(19) 0.0442(11) Uani 1 1 d . .
H24 H 1.1453 -0.1447 0.7882 0.053 Uiso 1 1 calc R U
C25 C 1.0288(4) -0.0381(4) 0.82860(18) 0.0430(11) Uani 1 1 d . .
H25 H 1.0596 -0.0471 0.8685 0.052 Uiso 1 1 calc R U
C26 C 0.9316(4) 0.0333(4) 0.81724(18) 0.0443(11) Uani 1 1 d . .
H26 H 0.8968 0.0721 0.8497 0.053 Uiso 1 1 calc R U
C27 C 0.8857(3) 0.0474(4) 0.75822(17) 0.0383(10) Uani 1 1 d . .
H27 H 0.8207 0.0966 0.7509 0.046 Uiso 1 1 calc R U
C28 C 0.3331(4) -0.2603(5) 0.6587(2) 0.0498(11) Uani 1 1 d . .
C29 C 0.3860(4) -0.3877(5) 0.6467(2) 0.0734(15) Uani 1 1 d . .
H29A H 0.3882 -0.4001 0.6032 0.110 Uiso 1 1 calc R U
H29B H 0.3452 -0.4608 0.6635 0.110 Uiso 1 1 calc R U
H29C H 0.4601 -0.3872 0.6653 0.110 Uiso 1 1 calc R U
N1 N 0.6535(3) -0.1118(3) 0.53843(14) 0.0390(8) Uani 1 1 d . .
N2 N 0.7930(2) 0.0219(3) 0.52655(13) 0.0337(8) Uani 1 1 d . .
N3 N 0.9298(3) 0.1630(3) 0.49584(13) 0.0370(8) Uani 1 1 d . .
N4 N 0.2922(3) -0.1593(5) 0.66743(17) 0.0680(12) Uani 1 1 d . .
F1 F 0.6129(2) 0.3773(3) 0.53028(11) 0.0803(9) Uani 1 1 d . .
F2 F 0.49082(19) 0.3436(2) 0.60133(12) 0.0638(7) Uani 1 1 d . .
F3 F 0.6276(2) 0.2682(3) 0.66674(11) 0.0715(8) Uani 1 1 d . .
F4 F 0.74934(18) 0.3006(2) 0.59570(11) 0.0592(7) Uani 1 1 d . .
F5 F 0.6435(2) 0.4732(2) 0.62321(12) 0.0675(8) Uani 1 1 d . .
F6 F 0.5967(2) 0.1719(2) 0.57419(12) 0.0623(7) Uani 1 1 d . .
P1 P 0.62046(9) 0.32398(10) 0.59847(5) 0.0382(3) Uani 1 1 d . .

loop_
_atom_site_aniso_label
_atom_site_aniso_U_11
_atom_site_aniso_U_22
_atom_site_aniso_U_33
_atom_site_aniso_U_23
_atom_site_aniso_U_13
_atom_site_aniso_U_12
C1 0.032(2) 0.030(2) 0.037(2) 0.0005(17) 0.0010(19) 0.0036(18)
C2 0.053(3) 0.052(3) 0.047(3) 0.005(2) -0.004(2) -0.017(2)
C3 0.048(3) 0.045(2) 0.040(3) -0.0020(19) -0.006(2) 0.000(2)
C4 0.049(3) 0.046(2) 0.034(2) -0.0013(18) 0.002(2) 0.002(2)
C5 0.034(2) 0.032(2) 0.034(2) 0.0001(17) 0.0053(18) 0.0049(18)
C6 0.031(2) 0.0282(19) 0.034(2) 0.0023(17) 0.0067(18) 0.0048(17)
C7 0.039(2) 0.030(2) 0.034(2) -0.0007(17) 0.0038(18) 0.0016(18)
C8 0.034(2) 0.033(2) 0.034(2) 0.0030(17) 0.0058(18) 0.0022(18)
C9 0.039(2) 0.035(2) 0.033(2) -0.0028(17) 0.0020(18) 0.0028(19)
C10 0.037(2) 0.034(2) 0.034(2) -0.0015(17) 0.0089(19) 0.0039(18)
C11 0.032(2) 0.031(2) 0.042(3) -0.0019(18) 0.0112(19) 0.0034(18)
C12 0.048(3) 0.054(3) 0.036(2) 0.008(2) 0.010(2) 0.000(2)
C13 0.049(3) 0.049(3) 0.053(3) 0.010(2) 0.014(2) -0.002(2)
C14 0.044(3) 0.050(3) 0.053(3) 0.003(2) 0.008(2) -0.006(2)
C15 0.046(3) 0.043(2) 0.043(3) 0.0033(19) 0.006(2) -0.003(2)
C16 0.034(2) 0.032(2) 0.034(2) -0.0024(17) -0.0003(18) -0.0009(18)
C17 0.042(3) 0.037(2) 0.038(2) 0.0005(18) 0.006(2) 0.0024(19)
C18 0.049(3) 0.039(2) 0.044(3) 0.0053(19) -0.001(2) -0.005(2)
C19 0.051(3) 0.045(3) 0.046(3) 0.006(2) 0.008(2) -0.012(2)
C20 0.041(3) 0.049(3) 0.050(3) -0.002(2) 0.011(2) -0.004(2)
C21 0.040(3) 0.043(2) 0.041(2) 0.0007(19) 0.003(2) 0.002(2)
C22 0.034(2) 0.029(2) 0.033(2) 0.0035(16) 0.0021(18) -0.0047(18)
C23 0.037(2) 0.039(2) 0.040(2) 0.0040(18) 0.0051(19) 0.0018(19)
C24 0.044(3) 0.032(2) 0.055(3) 0.004(2) -0.009(2) 0.0009(19)
C25 0.056(3) 0.040(2) 0.033(2) 0.0053(19) -0.005(2) -0.009(2)
C26 0.048(3) 0.044(2) 0.041(3) -0.0023(19) 0.006(2) -0.008(2)
C27 0.039(2) 0.038(2) 0.037(2) -0.0020(18) 0.0007(19) -0.0014(18)
C28 0.046(3) 0.055(3) 0.049(3) 0.007(2) 0.005(2) 0.003(2)
C29 0.067(4) 0.053(3) 0.099(4) 0.002(3) 0.001(3) -0.003(3)
N1 0.040(2) 0.0371(18) 0.039(2) 0.0032(15) -0.0004(16) -0.0058(16)
N2 0.0332(19) 0.0350(18) 0.0330(19) 0.0032(14) 0.0018(15) 0.0037(15)
N3 0.042(2) 0.0380(18) 0.0319(19) 0.0025(15) 0.0076(15) 0.0021(16)
N4 0.066(3) 0.080(3) 0.058(3) 0.007(2) 0.006(2) 0.022(2)
F1 0.086(2) 0.106(2) 0.0475(16) 0.0234(15) -0.0088(14) -0.0275(17)
F2 0.0374(15) 0.0574(16) 0.097(2) -0.0088(14) 0.0086(13) 0.0064(12)
F3 0.079(2) 0.086(2) 0.0490(16) 0.0145(14) 0.0022(14) -0.0138(15)
F4 0.0326(14) 0.0680(17) 0.0771(18) -0.0213(13) 0.0034(12) -0.0017(12)
F5 0.0653(18) 0.0363(14) 0.100(2) -0.0181(13) -0.0033(15) -0.0056(12)
F6 0.0520(16) 0.0442(14) 0.0899(19) -0.0208(13) -0.0016(13) -0.0002(12)
P1 0.0378(7) 0.0346(6) 0.0423(7) -0.0030(5) 0.0032(5) -0.0013(5)

loop_
_atom_type_symbol
_atom_type_description
_atom_type_scat_dispersion_real
_atom_type_scat_dispersion_imag
_atom_type_scat_source
C C 0.0033 0.0016 'International Tables Vol C Tables 4.2.6.8 and 6.1.1.4'
H H 0.0000 0.0000 'International Tables Vol C Tables 4.2.6.8 and 6.1.1.4'
N N 0.0061 0.0033 'International Tables Vol C Tables 4.2.6.8 and 6.1.1.4'
F F 0.0171 0.0103 'International Tables Vol C Tables 4.2.6.8 and 6.1.1.4'
P P 0.1023 0.0942 'International Tables Vol C Tables 4.2.6.8 and 6.1.1.4'

loop_
_geom_angle_atom_site_label_1
_geom_angle_atom_site_label_2
_geom_angle_atom_site_label_3
_geom_angle
N1 C1 N2 106.9(3)
N1 C1 C8 131.6(3)
N2 C1 C8 121.6(3)
N1 C2 H2A 109.5
N1 C2 H2B 109.5
H2A C2 H2B 109.5
N1 C2 H2C 109.5
H2A C2 H2C 109.5
H2B C2 H2C 109.5
C4 C3 N1 108.8(4)
C4 C3 H3 125.6
N1 C3 H3 125.6
C3 C4 N2 106.4(3)
C3 C4 H4 126.8
N2 C4 H4 126.8
N3 C5 N2 115.8(3)
N3 C5 C6 127.6(4)
N2 C5 C6 116.6(3)
C9 C6 C5 115.1(3)
C9 C6 C7 124.3(3)
C5 C6 C7 120.5(3)
C8 C7 C6 121.1(3)
C8 C7 C22 119.7(3)
C6 C7 C22 119.2(3)
C7 C8 C1 117.2(3)
C7 C8 C16 122.0(3)
C1 C8 C16 120.8(3)
C6 C9 C10 120.7(4)
C6 C9 H9 119.6
C10 C9 H9 119.6
C9 C10 C15 123.1(4)
C9 C10 C11 118.4(4)
C15 C10 C11 118.5(3)
N3 C11 C12 118.8(4)
N3 C11 C10 121.7(3)
C12 C11 C10 119.5(4)
C13 C12 C11 120.4(4)
C13 C12 H12 119.8
C11 C12 H12 119.8
C12 C13 C14 121.0(4)
C12 C13 H13 119.5
C14 C13 H13 119.5
C15 C14 C13 120.0(4)
C15 C14 H14 120.0
C13 C14 H14 120.0
C14 C15 C10 120.6(4)
C14 C15 H15 119.7
C10 C15 H15 119.7
C17 C16 C21 118.5(3)
C17 C16 C8 120.9(3)
C21 C16 C8 120.5(3)
C18 C17 C16 120.5(4)
C18 C17 H17 119.7
C16 C17 H17 119.7
C19 C18 C17 120.4(4)
C19 C18 H18 119.8
C17 C18 H18 119.8
C18 C19 C20 119.9(4)
C18 C19 H19 120.1
C20 C19 H19 120.1
C21 C20 C19 119.6(4)
C21 C20 H20 120.2
C19 C20 H20 120.2
C20 C21 C16 120.9(4)
C20 C21 H21 119.5
C16 C21 H21 119.5
C23 C22 C27 119.4(3)
C23 C22 C7 120.1(3)
C27 C22 C7 120.5(3)
C24 C23 C22 119.8(4)
C24 C23 H23 120.1
C22 C23 H23 120.1
C25 C24 C23 120.5(4)
C25 C24 H24 119.8
C23 C24 H24 119.8
C24 C25 C26 119.7(4)
C24 C25 H25 120.1
C26 C25 H25 120.1
C27 C26 C25 120.4(4)
C27 C26 H26 119.8
C25 C26 H26 119.8
C26 C27 C22 120.1(4)
C26 C27 H27 119.9
C22 C27 H27 119.9
N4 C28 C29 178.9(5)
C28 C29 H29A 109.5
C28 C29 H29B 109.5
H29A C29 H29B 109.5
C28 C29 H29C 109.5
H29A C29 H29C 109.5
H29B C29 H29C 109.5
C1 N1 C3 108.5(3)
C1 N1 C2 128.5(3)
C3 N1 C2 122.9(3)
C1 N2 C4 109.4(3)
C1 N2 C5 123.0(3)
C4 N2 C5 127.6(3)
C5 N3 C11 116.5(3)
F1 P1 F5 90.71(16)
F1 P1 F4 90.44(15)
F5 P1 F4 89.74(13)
F1 P1 F3 179.19(16)
F5 P1 F3 90.09(15)
F4 P1 F3 89.63(15)
F1 P1 F2 90.05(15)
F5 P1 F2 91.50(13)
F4 P1 F2 178.66(14)
F3 P1 F2 89.85(15)
F1 P1 F6 89.97(16)
F5 P1 F6 179.29(16)
F4 P1 F6 90.47(13)
F3 P1 F6 89.23(15)
F2 P1 F6 88.28(13)

loop_
_geom_bond_atom_site_label_1
_geom_bond_atom_site_label_2
_geom_bond_distance
C1 N1 1.344(4)
C1 N2 1.357(4)
C1 C8 1.437(5)
C2 N1 1.470(5)
C2 H2A 0.9600
C2 H2B 0.9600
C2 H2C 0.9600
C3 C4 1.335(5)
C3 N1 1.378(5)
C3 H3 0.9300
C4 N2 1.382(5)
C4 H4 0.9300
C5 N3 1.305(4)
C5 N2 1.404(5)
C5 C6 1.414(5)
C6 C9 1.383(5)
C6 C7 1.445(5)
C7 C8 1.375(5)
C7 C22 1.488(5)
C8 C16 1.486(5)
C9 C10 1.396(5)
C9 H9 0.9300
C10 C15 1.417(5)
C10 C11 1.424(5)
C11 N3 1.366(5)
C11 C12 1.405(5)
C12 C13 1.353(6)
C12 H12 0.9300
C13 C14 1.415(5)
C13 H13 0.9300
C14 C15 1.363(5)
C14 H14 0.9300
C15 H15 0.9300
C16 C17 1.383(5)
C16 C21 1.390(5)
C17 C18 1.381(5)
C17 H17 0.9300
C18 C19 1.372(6)
C18 H18 0.9300
C19 C20 1.383(6)
C19 H19 0.9300
C20 C21 1.381(5)
C20 H20 0.9300
C21 H21 0.9300
C22 C23 1.388(5)
C22 C27 1.394(5)
C23 C24 1.385(5)
C23 H23 0.9300
C24 C25 1.378(5)
C24 H24 0.9300
C25 C26 1.380(6)
C25 H25 0.9300
C26 C27 1.377(5)
C26 H26 0.9300
C27 H27 0.9300
C28 N4 1.132(5)
C28 C29 1.439(7)
C29 H29A 0.9600
C29 H29B 0.9600
C29 H29C 0.9600
F1 P1 1.576(3)
F2 P1 1.589(2)
F3 P1 1.585(3)
F4 P1 1.584(2)
F5 P1 1.581(2)
F6 P1 1.606(2)

loop_
_geom_torsion_atom_site_label_1
_geom_torsion_atom_site_label_2
_geom_torsion_atom_site_label_3
_geom_torsion_atom_site_label_4
_geom_torsion
N1 C3 C4 N2 0.5(4)
N3 C5 C6 C9 1.2(5)
N2 C5 C6 C9 -179.3(3)
N3 C5 C6 C7 178.7(3)
N2 C5 C6 C7 -1.8(5)
C9 C6 C7 C8 177.5(3)
C5 C6 C7 C8 0.3(5)
C9 C6 C7 C22 -1.5(5)
C5 C6 C7 C22 -178.7(3)
C6 C7 C8 C1 2.0(5)
C22 C7 C8 C1 -178.9(3)
C6 C7 C8 C16 -175.9(3)
C22 C7 C8 C16 3.2(5)
N1 C1 C8 C7 175.6(4)
N2 C1 C8 C7 -3.0(5)
N1 C1 C8 C16 -6.4(6)
N2 C1 C8 C16 175.0(3)
C5 C6 C9 C10 -0.6(5)
C7 C6 C9 C10 -178.0(3)
C6 C9 C10 C15 180.0(3)
C6 C9 C10 C11 0.0(5)
C9 C10 C11 N3 0.2(5)
C15 C10 C11 N3 -179.8(3)
C9 C10 C11 C12 -179.7(3)
C15 C10 C11 C12 0.3(5)
N3 C11 C12 C13 179.7(4)
C10 C11 C12 C13 -0.4(6)
C11 C12 C13 C14 0.0(6)
C12 C13 C14 C15 0.4(6)
C13 C14 C15 C10 -0.5(6)
C9 C10 C15 C14 -179.8(4)
C11 C10 C15 C14 0.2(6)
C7 C8 C16 C17 -71.6(5)
C1 C8 C16 C17 110.6(4)
C7 C8 C16 C21 106.3(4)
C1 C8 C16 C21 -71.5(5)
C21 C16 C17 C18 1.0(6)
C8 C16 C17 C18 179.0(3)
C16 C17 C18 C19 -1.5(6)
C17 C18 C19 C20 1.0(6)
C18 C19 C20 C21 -0.1(6)
C19 C20 C21 C16 -0.3(6)
C17 C16 C21 C20 -0.1(6)
C8 C16 C21 C20 -178.1(3)
C8 C7 C22 C23 112.0(4)
C6 C7 C22 C23 -69.0(4)
C8 C7 C22 C27 -66.9(5)
C6 C7 C22 C27 112.2(4)
C27 C22 C23 C24 1.2(5)
C7 C22 C23 C24 -177.7(3)
C22 C23 C24 C25 -0.8(6)
C23 C24 C25 C26 0.3(6)
C24 C25 C26 C27 -0.3(6)
C25 C26 C27 C22 0.8(6)
C23 C22 C27 C26 -1.2(5)
C7 C22 C27 C26 177.6(3)
N2 C1 N1 C3 -1.5(4)
C8 C1 N1 C3 179.7(4)
N2 C1 N1 C2 175.8(4)
C8 C1 N1 C2 -3.0(7)
C4 C3 N1 C1 0.6(4)
C4 C3 N1 C2 -176.9(4)
N1 C1 N2 C4 1.9(4)
C8 C1 N2 C4 -179.2(3)
N1 C1 N2 C5 -177.4(3)
C8 C1 N2 C5 1.5(5)
C3 C4 N2 C1 -1.5(4)
C3 C4 N2 C5 177.7(3)
N3 C5 N2 C1 -179.5(3)
C6 C5 N2 C1 0.9(5)
N3 C5 N2 C4 1.3(5)
C6 C5 N2 C4 -178.2(3)
N2 C5 N3 C11 179.4(3)
C6 C5 N3 C11 -1.1(5)
C12 C11 N3 C5 -179.8(3)
C10 C11 N3 C5 0.3(5)
